data_7156072
loop_
_publ_author_name
'Yujie, Zhu'
'Huo, Jing qian'
'Fan, Zhijin'
'Wu, Qifan'
'Xiang, Li'
'Shuang, Zhou'
'Xiong, Lixia'
'Tatiana, Kalinina'
'Tania, Gluhareva'

_publ_section_title
;
 Efficient construction of bioactive trans-5A5B6C spirolactones via
 bicyclo[4.3.0] \a-hydroxyketones
;
_journal_name_full 'Organic &amp; Biomolecular Chemistry'
_journal_paper_doi 10.1039/C7OB02701J
_journal_year 2018
_chemical_formula_moiety 'C9 H12 O2'
_chemical_formula_sum 'C9 H12 O2'
_chemical_formula_weight 152.19
_chemical_name_systematic
;
 ? 
;
_space_group_crystal_system tetragonal
_space_group_IT_number 88
_space_group_name_Hall '-I 4ad'
_space_group_name_H-M_alt 'I 41/a'
_symmetry_space_group_name_Hall '-I 4ad'
_symmetry_space_group_name_H-M 'I 41/a :2'
_atom_sites_solution_hydrogens geom
_audit_creation_date 2017-08-30
_audit_creation_method
;
Olex2 1.2
(compiled 2017.03.28 svn.r3405 for OlexSys, GUI svn.r5337)
;
_audit_update_record
;
2017-08-31 deposited with the CCDC.
2018-01-18 downloaded from the CCDC.
;
_cell_angle_alpha 90
_cell_angle_beta 90
_cell_angle_gamma 90
_cell_formula_units_Z 16
_cell_length_a 20.7040(19)
_cell_length_b 20.7040(19)
_cell_length_c 7.2027(7)
_cell_measurement_reflns_used 3865
_cell_measurement_temperature 133(2)
_cell_measurement_theta_max 27.5
_cell_measurement_theta_min 3.6
_cell_volume 3087.5(5)
_computing_cell_refinement 'CrystalClear-SM Expert 2.1 b42'
_computing_data_collection 'CrystalClear-SM Expert 2.1 b42 (Rigaku, 2015)'
_computing_data_reduction 'CrystalClear-SM Expert 2.1 b42'
_computing_molecular_graphics 'Olex2 (Dolomanov et al., 2009)'
_computing_publication_material 'Olex2 (Dolomanov et al., 2009)'
_computing_structure_refinement 'XL (Sheldrick, 2008)'
_computing_structure_solution 'SHELXS-97 (Sheldrick, 1990)'
_diffrn_ambient_temperature 133.15
_diffrn_detector_area_resol_mean 5.814
_diffrn_measured_fraction_theta_full 0.993
_diffrn_measured_fraction_theta_max 0.984
_diffrn_measurement_device_type 'Bruker P4'
_diffrn_measurement_method '\w scans'
_diffrn_radiation_monochromator graphite
_diffrn_radiation_type MoK\a
_diffrn_radiation_wavelength 0.71073
_diffrn_reflns_av_R_equivalents 0.0316
_diffrn_reflns_av_unetI/netI 0.0152
_diffrn_reflns_Laue_measured_fraction_full 0.993
_diffrn_reflns_Laue_measured_fraction_max 0.984
_diffrn_reflns_limit_h_max 26
_diffrn_reflns_limit_h_min -26
_diffrn_reflns_limit_k_max 26
_diffrn_reflns_limit_k_min -26
_diffrn_reflns_limit_l_max 8
_diffrn_reflns_limit_l_min -9
_diffrn_reflns_number 15061
_diffrn_reflns_point_group_measured_fraction_full 0.993
_diffrn_reflns_point_group_measured_fraction_max 0.984
_diffrn_reflns_theta_full 25.242
_diffrn_reflns_theta_max 27.527
_diffrn_reflns_theta_min 3.584
_exptl_absorpt_coefficient_mu 0.091
_exptl_absorpt_correction_T_max 0.9891
_exptl_absorpt_correction_T_min 0.9820
_exptl_absorpt_correction_type multi-scan
_exptl_absorpt_process_details 'REQAB (Rigaku, 1998)'
_exptl_crystal_colour Colorless
_exptl_crystal_density_diffrn 1.310
_exptl_crystal_density_method "'not measured'"
_exptl_crystal_description Prism
_exptl_crystal_F_000 1312
_exptl_crystal_size_max 0.2
_exptl_crystal_size_mid 0.18
_exptl_crystal_size_min 0.12
_refine_diff_density_max 0.274
_refine_diff_density_min -0.165
_refine_diff_density_rms 0.034
_refine_ls_extinction_method none
_refine_ls_goodness_of_fit_ref 1.041
_refine_ls_hydrogen_treatment constr
_refine_ls_matrix_type full
_refine_ls_number_parameters 101
_refine_ls_number_reflns 1755
_refine_ls_number_restraints 0
_refine_ls_restrained_S_all 1.041
_refine_ls_R_factor_all 0.0419
_refine_ls_R_factor_gt 0.0340
_refine_ls_shift/su_max 0.001
_refine_ls_shift/su_mean 0.000
_refine_ls_structure_factor_coef Fsqd
_refine_ls_weighting_details 'w=1/[\s^2^(Fo^2^)+(0.0423P)^2^+1.9603P] where P=(Fo^2^+2Fc^2^)/3'
_refine_ls_weighting_scheme calc
_refine_ls_wR_factor_gt 0.0837
_refine_ls_wR_factor_ref 0.0892
_reflns_Friedel_coverage 0.000
_reflns_number_gt 1494
_reflns_number_total 1755
_reflns_threshold_expression 'I > 2\s(I)'
_cod_data_source_file c7ob02701j2.cif
_cod_data_source_block m20170616a1
_cod_original_cell_volume 3087.5(6)
_cod_database_code 7156072
_shelx_shelxl_version_number 2014/7
_shelx_space_group_comment
;
The symmetry employed for this shelxl refinement is uniquely defined
by the following loop, which should always be used as a source of
symmetry information in preference to the above space-group names.
They are only intended as comments.
;
_shelx_estimated_absorpt_t_max 0.989
_shelx_estimated_absorpt_t_min 0.982
_olex2_refinement_description
;
1. Fixed Uiso
 At 1.2 times of:
  All C(H) groups, All C(H,H) groups
 At 1.5 times of:
  All O(H) groups
2.a Ternary CH refined with riding coordinates:
 C9(H9)
2.b Secondary CH2 refined with riding coordinates:
 C2(H2A,H2B), C5(H5A,H5B), C7(H7A,H7B), C8(H8A,H8B)
2.c Aromatic/amide H refined with riding coordinates:
 C3(H3), C4(H4)
2.d Idealised tetrahedral OH refined as rotating group:
 O2(H2)
;
_olex2_submission_special_instructions 'No special instructions were received'

loop_
_space_group_symop_operation_xyz
'x, y, z'
'-x+1/2, -y, z+1/2'
'-y+3/4, x+1/4, z+1/4'
'y+3/4, -x+3/4, z+3/4'
'x+1/2, y+1/2, z+1/2'
'-x+1, -y+1/2, z+1'
'-y+5/4, x+3/4, z+3/4'
'y+5/4, -x+5/4, z+5/4'
'-x, -y, -z'
'x-1/2, y, -z-1/2'
'y-3/4, -x-1/4, -z-1/4'
'-y-3/4, x-3/4, -z-3/4'
'-x+1/2, -y+1/2, -z+1/2'
'x, y+1/2, -z'
'y-1/4, -x+1/4, -z+1/4'
'-y-1/4, x-1/4, -z-1/4'

loop_
_atom_site_label
_atom_site_type_symbol
_atom_site_fract_x
_atom_site_fract_y
_atom_site_fract_z
_atom_site_U_iso_or_equiv
_atom_site_adp_type
_atom_site_occupancy
_atom_site_site_symmetry_order
_atom_site_calc_flag
_atom_site_refinement_flags_posn
O1 O 0.63009(4) 0.63352(4) 0.11284(12) 0.0245(2) Uani 1 1 d .
O2 O 0.75896(4) 0.56812(4) 0.03860(11) 0.02319(19) Uani 1 1 d .
H2 H 0.7765 0.5460 0.1225 0.035 Uiso 1 1 calc GR
C1 C 0.68842(5) 0.63869(5) 0.22389(15) 0.0187(2) Uani 1 1 d .
C2 C 0.68421(6) 0.61187(5) 0.41606(16) 0.0252(2) Uani 1 1 d .
H2A H 0.7266 0.6168 0.4779 0.030 Uiso 1 1 calc R
H2B H 0.6744 0.5651 0.4088 0.030 Uiso 1 1 calc R
C3 C 0.63341(6) 0.64454(6) 0.53109(18) 0.0293(3) Uani 1 1 d .
H3 H 0.6234 0.6262 0.6485 0.035 Uiso 1 1 calc R
C4 C 0.60158(6) 0.69713(6) 0.48063(19) 0.0308(3) Uani 1 1 d .
H4 H 0.5707 0.7139 0.5655 0.037 Uiso 1 1 calc R
C5 C 0.61019(5) 0.73239(5) 0.30061(18) 0.0280(3) Uani 1 1 d .
H5A H 0.5674 0.7387 0.2421 0.034 Uiso 1 1 calc R
H5B H 0.6287 0.7756 0.3260 0.034 Uiso 1 1 calc R
C6 C 0.65336(5) 0.69716(5) 0.16793(16) 0.0221(2) Uani 1 1 d .
C7 C 0.68938(6) 0.73014(5) 0.01245(17) 0.0295(3) Uani 1 1 d .
H7A H 0.7133 0.7683 0.0588 0.035 Uiso 1 1 calc R
H7B H 0.6594 0.7441 -0.0868 0.035 Uiso 1 1 calc R
C8 C 0.73616(6) 0.67802(6) -0.05907(17) 0.0288(3) Uani 1 1 d .
H8A H 0.7168 0.6543 -0.1646 0.035 Uiso 1 1 calc R
H8B H 0.7772 0.6979 -0.1007 0.035 Uiso 1 1 calc R
C9 C 0.74814(5) 0.63227(5) 0.10493(15) 0.0207(2) Uani 1 1 d .
H9 H 0.7867 0.6472 0.1765 0.025 Uiso 1 1 calc R

loop_
_atom_site_aniso_label
_atom_site_aniso_U_11
_atom_site_aniso_U_22
_atom_site_aniso_U_33
_atom_site_aniso_U_23
_atom_site_aniso_U_13
_atom_site_aniso_U_12
O1 0.0200(4) 0.0221(4) 0.0315(5) -0.0042(3) -0.0078(3) -0.0011(3)
O2 0.0242(4) 0.0225(4) 0.0229(4) -0.0025(3) -0.0032(3) 0.0041(3)
C1 0.0183(5) 0.0172(5) 0.0207(5) -0.0006(4) -0.0038(4) -0.0018(4)
C2 0.0305(6) 0.0222(5) 0.0227(6) 0.0022(4) 0.0009(4) 0.0004(4)
C3 0.0356(6) 0.0257(5) 0.0265(6) -0.0005(5) 0.0094(5) -0.0062(5)
C4 0.0298(6) 0.0255(5) 0.0372(7) -0.0053(5) 0.0119(5) -0.0029(4)
C5 0.0256(5) 0.0209(5) 0.0375(7) -0.0016(5) 0.0019(5) 0.0026(4)
C6 0.0218(5) 0.0182(5) 0.0263(6) -0.0005(4) -0.0036(4) -0.0002(4)
C7 0.0376(6) 0.0236(5) 0.0273(6) 0.0064(5) 0.0010(5) 0.0034(5)
C8 0.0335(6) 0.0281(6) 0.0247(6) 0.0051(5) 0.0038(5) 0.0023(4)
C9 0.0203(5) 0.0198(5) 0.0220(5) -0.0007(4) -0.0019(4) -0.0010(4)

loop_
_atom_type_symbol
_atom_type_description
_atom_type_scat_dispersion_real
_atom_type_scat_dispersion_imag
_atom_type_scat_source
C C 0.0033 0.0016 'International Tables Vol C Tables 4.2.6.8 and 6.1.1.4'
H H 0.0000 0.0000 'International Tables Vol C Tables 4.2.6.8 and 6.1.1.4'
O O 0.0106 0.0060 'International Tables Vol C Tables 4.2.6.8 and 6.1.1.4'

loop_
_geom_angle_atom_site_label_1
_geom_angle_atom_site_label_2
_geom_angle_atom_site_label_3
_geom_angle
C1 O1 C6 60.57(6)
C9 O2 H2 109.5
O1 C1 C2 115.74(9)
O1 C1 C6 59.90(6)
O1 C1 C9 111.21(9)
C2 C1 C9 122.73(9)
C6 C1 C2 122.15(10)
C6 C1 C9 108.76(9)
C1 C2 H2A 109.1
C1 C2 H2B 109.1
C1 C2 C3 112.64(9)
H2A C2 H2B 107.8
C3 C2 H2A 109.1
C3 C2 H2B 109.1
C2 C3 H3 117.7
C4 C3 C2 124.63(11)
C4 C3 H3 117.7
C3 C4 H4 117.3
C3 C4 C5 125.39(11)
C5 C4 H4 117.3
C4 C5 H5A 109.1
C4 C5 H5B 109.1
H5A C5 H5B 107.8
C6 C5 C4 112.69(9)
C6 C5 H5A 109.1
C6 C5 H5B 109.1
O1 C6 C1 59.52(6)
O1 C6 C5 114.62(9)
O1 C6 C7 111.73(9)
C1 C6 C5 121.42(10)
C1 C6 C7 109.43(9)
C5 C6 C7 123.23(9)
C6 C7 H7A 111.0
C6 C7 H7B 111.0
C6 C7 C8 104.02(9)
H7A C7 H7B 109.0
C8 C7 H7A 111.0
C8 C7 H7B 111.0
C7 C8 H8A 110.5
C7 C8 H8B 110.5
H8A C8 H8B 108.7
C9 C8 C7 106.08(9)
C9 C8 H8A 110.5
C9 C8 H8B 110.5
O2 C9 C1 113.57(8)
O2 C9 C8 109.98(9)
O2 C9 H9 109.6
C1 C9 C8 104.48(8)
C1 C9 H9 109.6
C8 C9 H9 109.6

loop_
_geom_bond_atom_site_label_1
_geom_bond_atom_site_label_2
_geom_bond_distance
O1 C1 1.4523(12)
O1 C6 1.4580(12)
O2 H2 0.8400
O2 C9 1.4292(12)
C1 C2 1.4939(15)
C1 C6 1.4678(14)
C1 C9 1.5103(14)
C2 H2A 0.9900
C2 H2B 0.9900
C2 C3 1.5000(16)
C3 H3 0.9500
C3 C4 1.3235(17)
C4 H4 0.9500
C4 C5 1.4986(18)
C5 H5A 0.9900
C5 H5B 0.9900
C5 C6 1.4980(16)
C6 C7 1.5088(16)
C7 H7A 0.9900
C7 H7B 0.9900
C7 C8 1.5387(16)
C8 H8A 0.9900
C8 H8B 0.9900
C8 C9 1.5342(15)
C9 H9 1.0000

loop_
_geom_hbond_atom_site_label_D
_geom_hbond_atom_site_label_H
_geom_hbond_atom_site_label_A
_geom_hbond_distance_DH
_geom_hbond_distance_HA
_geom_hbond_distance_DA
_geom_hbond_angle_DHA
_geom_hbond_site_symmetry_A
O2 H2 O2 0.84 1.86 2.6999(8) 173.9 8_454

loop_
_geom_torsion_atom_site_label_1
_geom_torsion_atom_site_label_2
_geom_torsion_atom_site_label_3
_geom_torsion_atom_site_label_4
_geom_torsion
O1 C1 C2 C3 -60.23(12)
O1 C1 C6 C5 101.93(11)
O1 C1 C6 C7 -104.36(10)
O1 C1 C9 O2 -71.79(10)
O1 C1 C9 C8 48.05(10)
O1 C6 C7 C8 -47.69(12)
C1 O1 C6 C5 -113.32(11)
C1 O1 C6 C7 100.42(10)
C1 C2 C3 C4 -9.01(17)
C1 C6 C7 C8 16.31(12)
C2 C1 C6 O1 -103.22(11)
C2 C1 C6 C5 -1.28(15)
C2 C1 C6 C7 152.42(10)
C2 C1 C9 O2 71.65(12)
C2 C1 C9 C8 -168.51(10)
C2 C3 C4 C5 0.7(2)
C3 C4 C5 C6 7.47(17)
C4 C5 C6 O1 61.15(13)
C4 C5 C6 C1 -6.89(15)
C4 C5 C6 C7 -156.93(11)
C5 C6 C7 C8 169.44(10)
C6 O1 C1 C2 113.79(11)
C6 O1 C1 C9 -100.01(9)
C6 C1 C2 C3 9.00(14)
C6 C1 C9 O2 -135.92(9)
C6 C1 C9 C8 -16.08(11)
C6 C7 C8 C9 -25.99(12)
C7 C8 C9 O2 148.22(9)
C7 C8 C9 C1 25.99(11)
C9 C1 C2 C3 157.83(10)
C9 C1 C6 O1 104.17(9)
C9 C1 C6 C5 -153.90(10)
C9 C1 C6 C7 -0.20(12)
